data_1506089
loop_
_publ_author_name
'Gao, Yongnian'
'Lam, Yulin'

_publ_section_title
;
 [3+2] cycloaddition reactions in the solid-phase synthesis of
 1,2,3-triazoles.
;
_journal_issue 15
_journal_name_full 'Organic letters'
_journal_page_first 3283
_journal_page_last 3285
_journal_paper_doi 10.1021/ol0611494
_journal_volume 8
_journal_year 2006
_chemical_formula_sum 'C7 H4 N4 S'
_chemical_formula_weight 176.20
_chemical_name_systematic
; 
 5-(Thiophen-2-yl)-2H-1,2,3-triazole-4-carbonitrile  
;
_space_group_IT_number 14
_symmetry_cell_setting monoclinic
_symmetry_space_group_name_Hall '-P 2ybc'
_symmetry_space_group_name_H-M 'P 1 21/c 1'
_atom_sites_solution_hydrogens geom
_atom_sites_solution_primary direct
_atom_sites_solution_secondary difmap
_audit_creation_method SHELXL-97
_cell_angle_alpha 90.00
_cell_angle_beta 92.242(3)
_cell_angle_gamma 90.00
_cell_formula_units_Z 4
_cell_length_a 8.7912(13)
_cell_length_b 9.3385(14)
_cell_length_c 9.2179(14)
_cell_measurement_reflns_used 694
_cell_measurement_temperature 223(2)
_cell_measurement_theta_max 27.33
_cell_measurement_theta_min 2.32
_cell_volume 756.2(2)
_computing_cell_refinement 'Bruker SMART'
_computing_data_collection 'Bruker SMART'
_computing_data_reduction 'Bruker SAINT'
_computing_molecular_graphics 'Bruker SHELXTL'
_computing_publication_material 'Bruker SHELXTL'
_computing_structure_refinement 'SHELXL-97 (Sheldrick, 1997)'
_computing_structure_solution 'SHELXS-97 (Sheldrick, 1990)'
_diffrn_ambient_temperature 223(2)
_diffrn_measured_fraction_theta_full 1.000
_diffrn_measured_fraction_theta_max 1.000
_diffrn_measurement_device_type 'CCD area detector'
_diffrn_measurement_method 'phi and omega scans'
_diffrn_radiation_monochromator graphite
_diffrn_radiation_source 'fine-focus sealed tube'
_diffrn_radiation_type MoK\a
_diffrn_radiation_wavelength 0.71073
_diffrn_reflns_av_R_equivalents 0.0300
_diffrn_reflns_av_sigmaI/netI 0.0336
_diffrn_reflns_limit_h_max 10
_diffrn_reflns_limit_h_min -11
_diffrn_reflns_limit_k_max 10
_diffrn_reflns_limit_k_min -12
_diffrn_reflns_limit_l_max 11
_diffrn_reflns_limit_l_min -10
_diffrn_reflns_number 5152
_diffrn_reflns_theta_full 27.49
_diffrn_reflns_theta_max 27.49
_diffrn_reflns_theta_min 2.32
_exptl_absorpt_coefficient_mu 0.367
_exptl_absorpt_correction_T_max 0.9276
_exptl_absorpt_correction_T_min 0.8781
_exptl_absorpt_correction_type sadabs(Sheldrick,2001)
_exptl_crystal_colour colorless
_exptl_crystal_density_diffrn 1.548
_exptl_crystal_density_meas 0
_exptl_crystal_density_method 'not measured'
_exptl_crystal_description blocks
_exptl_crystal_F_000 360
_exptl_crystal_size_max 0.36
_exptl_crystal_size_mid 0.31
_exptl_crystal_size_min 0.21
_refine_diff_density_max 0.388
_refine_diff_density_min -0.241
_refine_diff_density_rms 0.074
_refine_ls_extinction_method none
_refine_ls_goodness_of_fit_ref 1.071
_refine_ls_hydrogen_treatment mixed
_refine_ls_matrix_type full
_refine_ls_number_parameters 113
_refine_ls_number_reflns 1725
_refine_ls_number_restraints 0
_refine_ls_restrained_S_all 1.071
_refine_ls_R_factor_all 0.0564
_refine_ls_R_factor_gt 0.0469
_refine_ls_shift/su_max 0.000
_refine_ls_shift/su_mean 0.000
_refine_ls_structure_factor_coef Fsqd
_refine_ls_weighting_details 'calc w=1/[\s^2^(Fo^2^)+(0.0628P)^2^+0.4026P] where P=(Fo^2^+2Fc^2^)/3'
_refine_ls_weighting_scheme calc
_refine_ls_wR_factor_gt 0.1149
_refine_ls_wR_factor_ref 0.1201
_reflns_number_gt 1470
_reflns_number_total 1725
_reflns_threshold_expression >2sigma(I)
_cod_data_source_file ol0611494si20060511_031509.cif
_cod_data_source_block 5-(Thiophen-2-yl)-2H-1,2,3-triazole-4-carbonitrile
_cod_depositor_comments
;
The following automatic conversions were performed:

'_symmetry_cell_setting' value 'Monoclinic' changed to 'monoclinic'
according to /home/saulius/struct/CIF-dictionaries/cif_core.dic
dictionary named 'cif_core.dic' version 2.4.1 from 2010-06-29.

Automatic conversion script
Id: cif_fix_values 1715 2011-07-08 13:25:40Z adriana 
;
_cod_original_sg_symbol_H-M P2(1)/c
_cod_database_code 1506089

loop_
_symmetry_equiv_pos_as_xyz
'x, y, z'
'-x, y+1/2, -z+1/2'
'-x, -y, -z'
'x, -y-1/2, z-1/2'

loop_
_atom_site_label
_atom_site_type_symbol
_atom_site_fract_x
_atom_site_fract_y
_atom_site_fract_z
_atom_site_U_iso_or_equiv
_atom_site_adp_type
_atom_site_occupancy
_atom_site_symmetry_multiplicity
_atom_site_calc_flag
_atom_site_refinement_flags
S1 S 0.36215(6) 0.53726(6) 1.14201(6) 0.0278(2) Uani 1 1 d .
N1 N 0.0614(2) 0.52073(19) 0.80117(18) 0.0218(4) Uani 1 1 d .
H1A H 0.032(3) 0.433(3) 0.781(3) 0.027(6) Uiso 1 1 d .
N2 N -0.0065(2) 0.62969(19) 0.72993(19) 0.0249(4) Uani 1 1 d .
N3 N 0.0489(2) 0.74784(18) 0.78457(19) 0.0245(4) Uani 1 1 d .
N4 N 0.3018(2) 0.9060(2) 1.0390(2) 0.0363(5) Uani 1 1 d .
C1 C 0.2356(2) 0.8213(2) 0.9734(2) 0.0255(5) Uani 1 1 d .
C2 C 0.1541(2) 0.7140(2) 0.8929(2) 0.0214(4) Uani 1 1 d .
C3 C 0.1630(2) 0.5662(2) 0.9049(2) 0.0193(4) Uani 1 1 d .
C4 C 0.2508(2) 0.4716(2) 0.9993(2) 0.0201(4) Uani 1 1 d .
C5 C 0.2571(2) 0.3222(2) 0.9939(2) 0.0228(4) Uani 1 1 d .
H5 H 0.2041 0.2656 0.9244 0.027 Uiso 1 1 calc R
C6 C 0.3538(2) 0.2674(2) 1.1068(2) 0.0309(5) Uani 1 1 d .
H6 H 0.3726 0.1691 1.1203 0.037 Uiso 1 1 calc R
C7 C 0.4165(3) 0.3698(3) 1.1935(2) 0.0308(5) Uani 1 1 d .
H7 H 0.4829 0.3505 1.2735 0.037 Uiso 1 1 calc R

loop_
_atom_site_aniso_label
_atom_site_aniso_U_11
_atom_site_aniso_U_22
_atom_site_aniso_U_33
_atom_site_aniso_U_23
_atom_site_aniso_U_13
_atom_site_aniso_U_12
S1 0.0316(3) 0.0234(3) 0.0277(3) -0.0020(2) -0.0099(2) 0.0000(2)
N1 0.0248(9) 0.0160(8) 0.0239(9) 0.0013(7) -0.0065(7) -0.0009(7)
N2 0.0274(9) 0.0184(9) 0.0283(9) 0.0023(7) -0.0079(7) 0.0008(7)
N3 0.0268(9) 0.0181(9) 0.0281(9) 0.0011(7) -0.0039(7) -0.0010(7)
N4 0.0435(12) 0.0254(10) 0.0391(11) -0.0043(8) -0.0115(9) -0.0046(9)
C1 0.0291(11) 0.0187(10) 0.0283(11) 0.0024(8) -0.0039(9) 0.0016(8)
C2 0.0229(10) 0.0181(10) 0.0227(10) 0.0007(7) -0.0035(8) 0.0000(8)
C3 0.0206(9) 0.0171(9) 0.0201(9) -0.0004(7) -0.0002(7) -0.0003(7)
C4 0.0204(10) 0.0200(10) 0.0195(9) -0.0002(7) -0.0022(7) -0.0009(8)
C5 0.0239(10) 0.0211(10) 0.0228(10) -0.0001(8) -0.0058(8) 0.0003(8)
C6 0.0331(12) 0.0203(11) 0.0389(12) 0.0057(9) -0.0050(10) 0.0043(9)
C7 0.0319(12) 0.0312(12) 0.0284(11) 0.0060(9) -0.0103(9) 0.0030(10)

loop_
_atom_type_symbol
_atom_type_description
_atom_type_scat_dispersion_real
_atom_type_scat_dispersion_imag
_atom_type_scat_source
C C 0.0033 0.0016 'International Tables Vol C Tables 4.2.6.8 and 6.1.1.4'
H H 0.0000 0.0000 'International Tables Vol C Tables 4.2.6.8 and 6.1.1.4'
N N 0.0061 0.0033 'International Tables Vol C Tables 4.2.6.8 and 6.1.1.4'
S S 0.1246 0.1234 'International Tables Vol C Tables 4.2.6.8 and 6.1.1.4'

loop_
_geom_angle_atom_site_label_1
_geom_angle_atom_site_label_2
_geom_angle_atom_site_label_3
_geom_angle
C7 S1 C4 91.77(10)
N2 N1 C3 112.23(17)
N3 N2 N1 107.57(16)
N2 N3 C2 108.58(16)
N4 C1 C2 179.1(2)
N3 C2 C3 108.79(17)
N3 C2 C1 121.94(18)
C3 C2 C1 129.27(19)
N1 C3 C2 102.84(17)
N1 C3 C4 123.91(18)
C2 C3 C4 133.24(19)
C5 C4 C3 127.66(19)
C5 C4 S1 111.15(15)
C3 C4 S1 121.18(16)
C4 C5 C6 111.00(19)
C7 C6 C5 113.5(2)
C6 C7 S1 112.54(17)

loop_
_geom_bond_atom_site_label_1
_geom_bond_atom_site_label_2
_geom_bond_distance
S1 C7 1.697(2)
S1 C4 1.721(2)
N1 N2 1.339(2)
N1 C3 1.352(3)
N2 N3 1.300(2)
N3 C2 1.371(2)
N4 C1 1.141(3)
C1 C2 1.423(3)
C2 C3 1.387(3)
C3 C4 1.442(3)
C4 C5 1.398(3)
C5 C6 1.414(3)
C6 C7 1.350(3)

loop_
_cod_related_entry_id
_cod_related_entry_database
_cod_related_entry_code
1 ChemSpider 4922339
